data_7249715
loop_
_publ_author_name
'Gradenegger, A.'
'Schachner, J. A.'
'Belaj, F.'
'M\"osch-Zanetti, N. C.'

_publ_section_title
;
 An oxidorhenium(v) complex with an electron-withdrawing ligand: benefits
 and drawbacks for a dual role catalyst
;
_journal_issue 54
_journal_name_full 'RSC Advances'
_journal_page_first 40058
_journal_page_last 40068
_journal_paper_doi 10.1039/D4RA07391F
_journal_volume 14
_journal_year 2024
_chemical_compound_source 'synthetical product'
_chemical_formula_moiety 'C29 H25 Cl5 N O3 P Re'
_chemical_formula_sum 'C29 H25 Cl5 N O3 P Re'
_chemical_formula_weight 829.92
_chemical_name_common
'trichloro-[2,4-dichloro-6-(4,4-dimethyl-4,5-dihydro-1,3-oxa-zol-2-yl)phenolato-N,O]-(triphenylphosphine oxide-O)-rhenium(IV)'
_chemical_name_systematic
'trichloro-[2,4-dichloro-6-(4,4-dimethyl-4,5-dihydro-1,3-oxa-zol-2-yl)phenolato-N,O]-(triphenylphosphine oxide-O)-rhenium(IV)'
_space_group_crystal_system triclinic
_space_group_IT_number 2
_space_group_name_Hall '-P 1'
_space_group_name_H-M_alt 'P -1'
_atom_sites_solution_hydrogens geom
_atom_sites_solution_primary direct
_atom_sites_solution_secondary difmap
_audit_creation_method 'manual edited SHELXL-2014/6.cif file'
_audit_update_record
;
2018-07-10 deposited with the CCDC.	2024-12-12 downloaded from the CCDC.
;
_cell_angle_alpha 73.649(5)
_cell_angle_beta 76.698(5)
_cell_angle_gamma 71.136(6)
_cell_formula_units_Z 2
_cell_length_a 9.9619(18)
_cell_length_b 10.0674(18)
_cell_length_c 17.161(3)
_cell_measurement_reflns_used 5384
_cell_measurement_temperature 100(2)
_cell_measurement_theta_max 23.47
_cell_measurement_theta_min 2.35
_cell_volume 1544.3(5)
_computing_cell_refinement 'Bruker SAINT'
_computing_data_collection 'Bruker APEX2'
_computing_data_reduction 'Bruker SAINT'
_computing_molecular_graphics 'modified ORTEP (Johnson, 1965)'
_computing_publication_material 'SHELXL-2014/6 (Sheldrick, 2015)'
_computing_structure_refinement 'SHELXL-2014/6 (Sheldrick, 2015)'
_computing_structure_solution 'SHELXS-97 (Sheldrick, 2008)'
_diffrn_ambient_temperature 100(2)
_diffrn_measured_fraction_theta_full 0.999
_diffrn_measured_fraction_theta_max 0.999
_diffrn_measurement_device_type 'Bruker APEX-II CCD'
_diffrn_measurement_method '\f and \w scans'
_diffrn_radiation_monochromator 'multilayer monochromator'
_diffrn_radiation_source 'Incoatec microfocus sealed tube'
_diffrn_radiation_type MoK\a
_diffrn_radiation_wavelength 0.71073
_diffrn_reflns_av_R_equivalents 0.0893
_diffrn_reflns_av_unetI/netI 0.0721
_diffrn_reflns_Laue_measured_fraction_full 0.999
_diffrn_reflns_Laue_measured_fraction_max 0.999
_diffrn_reflns_limit_h_max 12
_diffrn_reflns_limit_h_min -12
_diffrn_reflns_limit_k_max 12
_diffrn_reflns_limit_k_min -12
_diffrn_reflns_limit_l_max 21
_diffrn_reflns_limit_l_min -21
_diffrn_reflns_number 27366
_diffrn_reflns_point_group_measured_fraction_full 0.999
_diffrn_reflns_point_group_measured_fraction_max 0.999
_diffrn_reflns_theta_full 26.00
_diffrn_reflns_theta_max 26.00
_diffrn_reflns_theta_min 2.19
_exptl_absorpt_coefficient_mu 4.451
_exptl_absorpt_correction_T_max 1.000
_exptl_absorpt_correction_T_min 0.624
_exptl_absorpt_correction_type multi-scan
_exptl_absorpt_process_details 'Bruker (2001). SADABS. Bruker AXS Inc., Madison, Wisconsin, USA.'
_exptl_crystal_colour orange
_exptl_crystal_density_diffrn 1.785
_exptl_crystal_description plate
_exptl_crystal_F_000 810
_exptl_crystal_size_max 0.160
_exptl_crystal_size_mid 0.080
_exptl_crystal_size_min 0.040
_refine_diff_density_max 0.973
_refine_diff_density_min -1.207
_refine_diff_density_rms 0.167
_refine_ls_extinction_method none
_refine_ls_goodness_of_fit_ref 1.029
_refine_ls_hydrogen_treatment refU
_refine_ls_matrix_type full
_refine_ls_number_parameters 370
_refine_ls_number_reflns 6063
_refine_ls_number_restraints 0
_refine_ls_restrained_S_all 1.029
_refine_ls_R_factor_all 0.0534
_refine_ls_R_factor_gt 0.0359
_refine_ls_shift/su_max 0.001
_refine_ls_shift/su_mean 0.000
_refine_ls_structure_factor_coef Fsqd
_refine_ls_weighting_details 'w=1/[\s^2^(Fo^2^)+(0.0174P)^2^+1.0201P] where P=(Fo^2^+2Fc^2^)/3'
_refine_ls_weighting_scheme calc
_refine_ls_wR_factor_gt 0.0630
_refine_ls_wR_factor_ref 0.0685
_reflns_Friedel_coverage 0.000
_reflns_number_gt 4977
_reflns_number_total 6063
_reflns_threshold_expression 'I > 2\s(I)'
_cod_data_source_file d4ra07391f2.cif
_cod_data_source_block JS76V
_cod_database_code 7249715
_shelx_space_group_comment
;
The symmetry employed for this shelxl refinement is uniquely defined
by the following loop, which should always be used as a source of
symmetry information in preference to the above space-group names.
They are only intended as comments.
;
_shelx_estimated_absorpt_t_min 0.536
_shelx_estimated_absorpt_t_max 0.842
_shelxl_version_number 2014/6

loop_
_space_group_symop_operation_xyz
'x, y, z'
'-x, -y, -z'

loop_
_atom_site_label
_atom_site_type_symbol
_atom_site_fract_x
_atom_site_fract_y
_atom_site_fract_z
_atom_site_U_iso_or_equiv
_atom_site_adp_type
_atom_site_occupancy
_atom_site_site_symmetry_order
_atom_site_calc_flag
_atom_site_refinement_flags_posn
_atom_site_refinement_flags_adp
_atom_site_refinement_flags_occupancy
_atom_site_disorder_assembly
_atom_site_disorder_group
Re1 Re 0.74354(2) 0.57065(2) 0.72819(2) 0.01159(7) Uani 1 1 d . . . . .
Cl1 Cl 0.51746(12) 0.53845(14) 0.79088(8) 0.0186(3) Uani 1 1 d . . . . .
Cl2 Cl 0.96769(12) 0.59895(13) 0.65641(8) 0.0188(3) Uani 1 1 d . . . . .
Cl3 Cl 0.78492(12) 0.61992(13) 0.84380(7) 0.0176(3) Uani 1 1 d . . . . .
O11 O 0.5972(4) 0.6090(4) 0.5064(2) 0.0238(9) Uani 1 1 d . . . . .
C12 C 0.6113(5) 0.6420(5) 0.5745(3) 0.0163(11) Uani 1 1 d . . . . .
N13 N 0.7019(4) 0.5452(4) 0.6192(2) 0.0148(9) Uani 1 1 d . . . . .
C14 C 0.7510(5) 0.4131(5) 0.5838(3) 0.0185(12) Uani 1 1 d . . . . .
C15 C 0.7129(5) 0.4794(6) 0.4977(3) 0.0228(12) Uani 1 1 d . . . . .
H151 H 0.7963 0.5034 0.4586 0.029(11) Uiso 1 1 calc R U . . .
H152 H 0.6808 0.4129 0.4781 0.029(11) Uiso 1 1 calc R U . . .
C16 C 0.6580(6) 0.3143(6) 0.6337(3) 0.0252(13) Uani 1 1 d . . . . .
H161 H 0.6601 0.2997 0.6924 0.028(8) Uiso 1 1 calc R U . . .
H162 H 0.6952 0.2213 0.6179 0.028(8) Uiso 1 1 calc R U . . .
H163 H 0.5590 0.3587 0.6228 0.028(8) Uiso 1 1 calc R U . . .
C17 C 0.9092(5) 0.3375(6) 0.5820(3) 0.0220(12) Uani 1 1 d . . . . .
H171 H 0.9647 0.4064 0.5532 0.028(9) Uiso 1 1 calc R U . . .
H172 H 0.9354 0.2591 0.5532 0.028(9) Uiso 1 1 calc R U . . .
H173 H 0.9302 0.2978 0.6384 0.028(9) Uiso 1 1 calc R U . . .
O21 O 0.6492(3) 0.7780(3) 0.6917(2) 0.0192(8) Uani 1 1 d . . . . .
C21 C 0.5419(5) 0.8379(5) 0.6485(3) 0.0208(12) Uani 1 1 d . . . . .
C22 C 0.4485(6) 0.9750(6) 0.6575(3) 0.0248(13) Uani 1 1 d . . . . .
C23 C 0.3361(6) 1.0440(6) 0.6131(4) 0.0330(15) Uani 1 1 d . . . . .
H23 H 0.2722 1.1335 0.6220 0.036(12) Uiso 1 1 calc R U . . .
C24 C 0.3176(6) 0.9815(6) 0.5556(3) 0.0294(14) Uani 1 1 d . . . . .
C25 C 0.4071(5) 0.8521(6) 0.5430(3) 0.0273(13) Uani 1 1 d . . . . .
H25 H 0.3940 0.8113 0.5026 0.036(12) Uiso 1 1 calc R U . . .
C26 C 0.5189(5) 0.7789(6) 0.5899(3) 0.0219(12) Uani 1 1 d . . . . .
Cl22 Cl 0.47414(16) 1.05324(15) 0.72867(9) 0.0346(4) Uani 1 1 d . . . . .
Cl24 Cl 0.18106(16) 1.07174(19) 0.49582(10) 0.0515(5) Uani 1 1 d . . . . .
O1 O 0.8335(3) 0.3541(3) 0.76927(19) 0.0107(7) Uani 1 1 d . . . . .
P1 P 0.89496(12) 0.23753(13) 0.84146(8) 0.0120(3) Uani 1 1 d . . . . .
C31 C 1.0250(5) 0.2866(5) 0.8758(3) 0.0152(11) Uani 1 1 d . . . . .
C32 C 1.0175(6) 0.2836(6) 0.9590(3) 0.0243(13) Uani 1 1 d . . . . .
H32 H 0.9447 0.2516 0.9992 0.040(8) Uiso 1 1 calc R U . . .
C33 C 1.1182(6) 0.3280(6) 0.9813(4) 0.0355(15) Uani 1 1 d . . . . .
H33 H 1.1134 0.3278 1.0373 0.040(8) Uiso 1 1 calc R U . . .
C34 C 1.2253(6) 0.3725(6) 0.9232(4) 0.0401(17) Uani 1 1 d . . . . .
H34 H 1.2927 0.4046 0.9391 0.040(8) Uiso 1 1 calc R U . . .
C35 C 1.2347(6) 0.3706(6) 0.8414(4) 0.0340(15) Uani 1 1 d . . . . .
H35 H 1.3113 0.3968 0.8019 0.040(8) Uiso 1 1 calc R U . . .
C36 C 1.1332(5) 0.3306(6) 0.8175(4) 0.0254(13) Uani 1 1 d . . . . .
H36 H 1.1374 0.3333 0.7613 0.040(8) Uiso 1 1 calc R U . . .
C41 C 0.7583(5) 0.2023(5) 0.9265(3) 0.0143(11) Uani 1 1 d . . . . .
C42 C 0.7416(5) 0.0637(6) 0.9585(3) 0.0199(12) Uani 1 1 d . . . . .
H42 H 0.8018 -0.0137 0.9344 0.034(7) Uiso 1 1 calc R U . . .
C43 C 0.6368(6) 0.0395(6) 1.0254(3) 0.0283(14) Uani 1 1 d . . . . .
H43 H 0.6250 -0.0546 1.0469 0.034(7) Uiso 1 1 calc R U . . .
C44 C 0.5496(5) 0.1511(6) 1.0609(3) 0.0267(13) Uani 1 1 d . . . . .
H44 H 0.4779 0.1336 1.1066 0.034(7) Uiso 1 1 calc R U . . .
C45 C 0.5660(5) 0.2881(6) 1.0303(3) 0.0235(13) Uani 1 1 d . . . . .
H45 H 0.5056 0.3649 1.0547 0.034(7) Uiso 1 1 calc R U . . .
C46 C 0.6712(5) 0.3133(6) 0.9636(3) 0.0199(12) Uani 1 1 d . . . . .
H46 H 0.6836 0.4073 0.9432 0.034(7) Uiso 1 1 calc R U . . .
C51 C 0.9818(5) 0.0723(5) 0.8073(3) 0.0169(11) Uani 1 1 d . . . . .
C52 C 1.1144(5) -0.0147(6) 0.8287(3) 0.0203(12) Uani 1 1 d . . . . .
H52 H 1.1634 0.0155 0.8591 0.036(7) Uiso 1 1 calc R U . . .
C53 C 1.1745(6) -0.1451(6) 0.8058(4) 0.0297(14) Uani 1 1 d . . . . .
H53 H 1.2654 -0.2042 0.8198 0.036(7) Uiso 1 1 calc R U . . .
C54 C 1.1019(6) -0.1895(6) 0.7622(4) 0.0327(15) Uani 1 1 d . . . . .
H54 H 1.1432 -0.2792 0.7465 0.036(7) Uiso 1 1 calc R U . . .
C55 C 0.9704(6) -0.1043(6) 0.7415(3) 0.0312(14) Uani 1 1 d . . . . .
H55 H 0.9213 -0.1353 0.7117 0.036(7) Uiso 1 1 calc R U . . .
C56 C 0.9099(6) 0.0262(6) 0.7639(3) 0.0242(13) Uani 1 1 d . . . . .
H56 H 0.8189 0.0847 0.7497 0.036(7) Uiso 1 1 calc R U . . .

loop_
_atom_site_aniso_label
_atom_site_aniso_U_11
_atom_site_aniso_U_22
_atom_site_aniso_U_33
_atom_site_aniso_U_23
_atom_site_aniso_U_13
_atom_site_aniso_U_12
Re1 0.01207(10) 0.01142(11) 0.01161(11) -0.00296(8) -0.00186(7) -0.00334(8)
Cl1 0.0126(6) 0.0244(7) 0.0190(7) -0.0058(6) -0.0008(5) -0.0057(5)
Cl2 0.0180(6) 0.0221(7) 0.0180(7) -0.0054(6) 0.0023(5) -0.0105(5)
Cl3 0.0217(6) 0.0198(7) 0.0159(7) -0.0078(5) -0.0030(5) -0.0085(5)
O11 0.030(2) 0.025(2) 0.018(2) -0.0078(17) -0.0119(16) -0.0006(17)
C12 0.020(3) 0.020(3) 0.012(3) -0.006(2) -0.001(2) -0.010(2)
N13 0.009(2) 0.018(2) 0.016(2) -0.0024(19) -0.0024(18) -0.0028(18)
C14 0.022(3) 0.017(3) 0.019(3) -0.009(2) -0.005(2) -0.004(2)
C15 0.026(3) 0.025(3) 0.018(3) -0.008(2) -0.007(2) -0.002(3)
C16 0.032(3) 0.022(3) 0.026(3) -0.009(3) -0.009(3) -0.007(3)
C17 0.023(3) 0.023(3) 0.020(3) -0.009(2) -0.003(2) -0.002(2)
O21 0.0206(18) 0.0121(19) 0.020(2) -0.0026(16) -0.0080(16) 0.0048(15)
C21 0.025(3) 0.013(3) 0.016(3) 0.004(2) 0.001(2) -0.002(2)
C22 0.032(3) 0.016(3) 0.017(3) -0.005(2) 0.007(2) -0.002(3)
C23 0.029(3) 0.017(3) 0.030(4) 0.007(3) 0.004(3) 0.010(3)
C24 0.025(3) 0.029(4) 0.020(3) 0.000(3) -0.004(2) 0.007(3)
C25 0.025(3) 0.029(3) 0.019(3) 0.002(3) -0.003(2) -0.001(3)
C26 0.020(3) 0.022(3) 0.017(3) -0.003(2) -0.002(2) 0.002(2)
Cl22 0.0491(9) 0.0167(7) 0.0307(8) -0.0069(6) 0.0030(7) -0.0041(7)
Cl24 0.0289(8) 0.0605(12) 0.0362(10) 0.0023(8) -0.0115(7) 0.0195(8)
O1 0.0070(15) 0.0095(17) 0.0139(18) -0.0034(14) 0.0004(13) -0.0006(13)
P1 0.0121(6) 0.0119(7) 0.0128(7) -0.0027(5) -0.0039(5) -0.0030(5)
C31 0.013(2) 0.008(3) 0.025(3) -0.007(2) -0.006(2) 0.002(2)
C32 0.025(3) 0.020(3) 0.030(3) -0.008(3) -0.012(3) -0.002(2)
C33 0.038(4) 0.035(4) 0.041(4) -0.019(3) -0.023(3) 0.000(3)
C34 0.035(4) 0.026(4) 0.073(5) -0.013(3) -0.035(4) -0.005(3)
C35 0.023(3) 0.027(3) 0.054(4) 0.003(3) -0.017(3) -0.012(3)
C36 0.019(3) 0.022(3) 0.036(4) -0.006(3) -0.007(2) -0.005(2)
C41 0.014(2) 0.017(3) 0.013(3) -0.001(2) -0.009(2) -0.003(2)
C42 0.023(3) 0.018(3) 0.019(3) -0.001(2) -0.004(2) -0.007(2)
C43 0.031(3) 0.024(3) 0.029(3) -0.001(3) -0.002(3) -0.012(3)
C44 0.020(3) 0.034(4) 0.019(3) 0.002(3) -0.002(2) -0.005(3)
C45 0.021(3) 0.027(3) 0.017(3) -0.005(2) 0.001(2) -0.003(2)
C46 0.020(3) 0.016(3) 0.019(3) 0.002(2) -0.003(2) -0.004(2)
C51 0.018(3) 0.017(3) 0.017(3) -0.002(2) -0.003(2) -0.008(2)
C52 0.016(3) 0.023(3) 0.020(3) -0.004(2) -0.003(2) -0.004(2)
C53 0.026(3) 0.018(3) 0.038(4) -0.004(3) -0.005(3) 0.002(3)
C54 0.046(4) 0.016(3) 0.033(4) -0.009(3) -0.003(3) -0.004(3)
C55 0.050(4) 0.016(3) 0.032(4) -0.008(3) -0.012(3) -0.009(3)
C56 0.028(3) 0.017(3) 0.029(3) -0.002(2) -0.011(3) -0.006(2)

loop_
_atom_type_symbol
_atom_type_description
_atom_type_scat_dispersion_real
_atom_type_scat_dispersion_imag
_atom_type_scat_source
C C 0.0033 0.0016 'International Tables Vol C Tables 4.2.6.8 and 6.1.1.4'
H H 0.0000 0.0000 'International Tables Vol C Tables 4.2.6.8 and 6.1.1.4'
Cl Cl 0.1484 0.1585 'International Tables Vol C Tables 4.2.6.8 and 6.1.1.4'
N N 0.0061 0.0033 'International Tables Vol C Tables 4.2.6.8 and 6.1.1.4'
O O 0.0106 0.0060 'International Tables Vol C Tables 4.2.6.8 and 6.1.1.4'
P P 0.1023 0.0942 'International Tables Vol C Tables 4.2.6.8 and 6.1.1.4'
Re Re -1.0185 7.2310 'International Tables Vol C Tables 4.2.6.8 and 6.1.1.4'

loop_
_geom_angle_atom_site_label_1
_geom_angle_atom_site_label_2
_geom_angle_atom_site_label_3
_geom_angle
_geom_angle_site_symmetry_1
_geom_angle_site_symmetry_3
_geom_angle_publ_flag
O1 Re1 O21 177.55(13) . . yes
O21 Re1 N13 86.75(15) . . ?
O1 Re1 N13 93.58(14) . . ?
O21 Re1 Cl3 88.48(10) . . ?
O1 Re1 Cl3 91.24(9) . . ?
N13 Re1 Cl3 175.08(11) . . yes
O21 Re1 Cl1 88.45(10) . . ?
O1 Re1 Cl1 89.14(9) . . ?
N13 Re1 Cl1 87.75(10) . . ?
Cl3 Re1 Cl1 93.32(4) . . ?
O21 Re1 Cl2 91.74(10) . . ?
O1 Re1 Cl2 90.70(9) . . ?
N13 Re1 Cl2 87.94(10) . . ?
Cl3 Re1 Cl2 91.01(4) . . ?
Cl1 Re1 Cl2 175.67(4) . . yes
C12 O11 C15 105.4(4) . . ?
N13 C12 O11 116.1(4) . . ?
N13 C12 C26 128.4(5) . . ?
O11 C12 C26 115.5(4) . . ?
C12 N13 C14 107.0(4) . . yes
C12 N13 Re1 123.5(3) . . yes
C14 N13 Re1 129.1(3) . . yes
N13 C14 C17 113.9(4) . . ?
N13 C14 C15 100.5(4) . . ?
C17 C14 C15 111.7(4) . . ?
N13 C14 C16 106.8(4) . . ?
C17 C14 C16 112.1(4) . . ?
C15 C14 C16 111.2(4) . . ?
O11 C15 C14 104.2(4) . . ?
O11 C15 H151 110.9 . . ?
C14 C15 H151 110.9 . . ?
O11 C15 H152 110.9 . . ?
C14 C15 H152 110.9 . . ?
H151 C15 H152 108.9 . . ?
C14 C16 H161 109.5 . . ?
C14 C16 H162 109.5 . . ?
H161 C16 H162 109.5 . . ?
C14 C16 H163 109.5 . . ?
H161 C16 H163 109.5 . . ?
H162 C16 H163 109.5 . . ?
C14 C17 H171 109.5 . . ?
C14 C17 H172 109.5 . . ?
H171 C17 H172 109.5 . . ?
C14 C17 H173 109.5 . . ?
H171 C17 H173 109.5 . . ?
H172 C17 H173 109.5 . . ?
C21 O21 Re1 127.6(3) . . yes
O21 C21 C26 124.0(4) . . ?
O21 C21 C22 119.1(5) . . ?
C26 C21 C22 116.8(5) . . ?
C23 C22 C21 121.7(5) . . ?
C23 C22 Cl22 119.8(4) . . ?
C21 C22 Cl22 118.4(4) . . ?
C22 C23 C24 119.4(5) . . ?
C22 C23 H23 120.3 . . ?
C24 C23 H23 120.3 . . ?
C25 C24 C23 121.0(5) . . ?
C25 C24 Cl24 119.3(5) . . ?
C23 C24 Cl24 119.7(4) . . ?
C24 C25 C26 119.9(5) . . ?
C24 C25 H25 120.0 . . ?
C26 C25 H25 120.0 . . ?
C21 C26 C25 121.1(5) . . ?
C21 C26 C12 120.8(5) . . ?
C25 C26 C12 118.1(5) . . ?
P1 O1 Re1 144.71(19) . . yes
O1 P1 C31 110.9(2) . . ?
O1 P1 C41 112.42(19) . . ?
C31 P1 C41 109.1(2) . . ?
O1 P1 C51 108.5(2) . . ?
C31 P1 C51 108.4(2) . . ?
C41 P1 C51 107.3(2) . . ?
C36 C31 C32 120.4(5) . . ?
C36 C31 P1 118.1(4) . . ?
C32 C31 P1 121.5(4) . . ?
C33 C32 C31 118.8(5) . . ?
C33 C32 H32 120.6 . . ?
C31 C32 H32 120.6 . . ?
C34 C33 C32 120.8(6) . . ?
C34 C33 H33 119.6 . . ?
C32 C33 H33 119.6 . . ?
C33 C34 C35 120.0(5) . . ?
C33 C34 H34 120.0 . . ?
C35 C34 H34 120.0 . . ?
C36 C35 C34 120.2(6) . . ?
C36 C35 H35 119.9 . . ?
C34 C35 H35 119.9 . . ?
C35 C36 C31 119.9(5) . . ?
C35 C36 H36 120.1 . . ?
C31 C36 H36 120.1 . . ?
C46 C41 C42 119.2(5) . . ?
C46 C41 P1 119.5(4) . . ?
C42 C41 P1 121.2(4) . . ?
C43 C42 C41 119.8(5) . . ?
C43 C42 H42 120.1 . . ?
C41 C42 H42 120.1 . . ?
C44 C43 C42 120.4(5) . . ?
C44 C43 H43 119.8 . . ?
C42 C43 H43 119.8 . . ?
C43 C44 C45 120.3(5) . . ?
C43 C44 H44 119.9 . . ?
C45 C44 H44 119.9 . . ?
C44 C45 C46 119.8(5) . . ?
C44 C45 H45 120.1 . . ?
C46 C45 H45 120.1 . . ?
C41 C46 C45 120.5(5) . . ?
C41 C46 H46 119.7 . . ?
C45 C46 H46 119.7 . . ?
C56 C51 C52 119.7(5) . . ?
C56 C51 P1 119.1(4) . . ?
C52 C51 P1 121.0(4) . . ?
C53 C52 C51 119.8(5) . . ?
C53 C52 H52 120.1 . . ?
C51 C52 H52 120.1 . . ?
C52 C53 C54 119.9(5) . . ?
C52 C53 H53 120.0 . . ?
C54 C53 H53 120.0 . . ?
C55 C54 C53 120.4(5) . . ?
C55 C54 H54 119.8 . . ?
C53 C54 H54 119.8 . . ?
C54 C55 C56 120.1(5) . . ?
C54 C55 H55 120.0 . . ?
C56 C55 H55 120.0 . . ?
C55 C56 C51 120.1(5) . . ?
C55 C56 H56 119.9 . . ?
C51 C56 H56 119.9 . . ?

loop_
_geom_bond_atom_site_label_1
_geom_bond_atom_site_label_2
_geom_bond_distance
_geom_bond_site_symmetry_2
_geom_bond_publ_flag
Re1 O1 2.053(3) . yes
Re1 N13 2.105(4) . yes
Re1 O21 1.974(3) . yes
Re1 Cl1 2.3443(12) . yes
Re1 Cl2 2.3522(12) . yes
Re1 Cl3 2.3268(12) . yes
O11 C12 1.349(6) . ?
O11 C15 1.453(6) . ?
C12 N13 1.296(6) . ?
C12 C26 1.446(7) . ?
N13 C14 1.508(6) . ?
C14 C17 1.509(7) . ?
C14 C15 1.521(7) . ?
C14 C16 1.527(7) . ?
C15 H151 0.99 . ?
C15 H152 0.99 . ?
C16 H161 0.98 . ?
C16 H162 0.98 . ?
C16 H163 0.98 . ?
C17 H171 0.98 . ?
C17 H172 0.98 . ?
C17 H173 0.98 . ?
O21 C21 1.323(6) . ?
C21 C26 1.396(7) . ?
C21 C22 1.421(7) . ?
C22 C23 1.382(8) . ?
C22 Cl22 1.730(6) . ?
C23 C24 1.383(8) . ?
C23 H23 0.95 . ?
C24 C25 1.363(8) . ?
C24 Cl24 1.745(6) . ?
C25 C26 1.406(7) . ?
C25 H25 0.95 . ?
O1 P1 1.534(3) . yes
P1 C31 1.788(5) . ?
P1 C41 1.793(5) . ?
P1 C51 1.802(5) . ?
C31 C36 1.386(7) . ?
C31 C32 1.405(7) . ?
C32 C33 1.384(7) . ?
C32 H32 0.95 . ?
C33 C34 1.379(8) . ?
C33 H33 0.95 . ?
C34 C35 1.391(8) . ?
C34 H34 0.95 . ?
C35 C36 1.378(7) . ?
C35 H35 0.95 . ?
C36 H36 0.95 . ?
C41 C46 1.388(7) . ?
C41 C42 1.398(7) . ?
C42 C43 1.387(7) . ?
C42 H42 0.95 . ?
C43 C44 1.378(8) . ?
C43 H43 0.95 . ?
C44 C45 1.380(7) . ?
C44 H44 0.95 . ?
C45 C46 1.388(7) . ?
C45 H45 0.95 . ?
C46 H46 0.95 . ?
C51 C56 1.392(7) . ?
C51 C52 1.394(7) . ?
C52 C53 1.382(7) . ?
C52 H52 0.95 . ?
C53 C54 1.390(8) . ?
C53 H53 0.95 . ?
C54 C55 1.376(8) . ?
C54 H54 0.95 . ?
C55 C56 1.379(7) . ?
C55 H55 0.95 . ?
C56 H56 0.95 . ?

loop_
_geom_torsion_atom_site_label_1
_geom_torsion_atom_site_label_2
_geom_torsion_atom_site_label_3
_geom_torsion_atom_site_label_4
_geom_torsion
_geom_torsion_site_symmetry_1
_geom_torsion_site_symmetry_2
_geom_torsion_site_symmetry_3
_geom_torsion_site_symmetry_4
_geom_torsion_publ_flag
C15 O11 C12 N13 -10.3(6) . . . . ?
C15 O11 C12 C26 172.1(4) . . . . ?
O11 C12 N13 C14 -7.1(6) . . . . ?
C26 C12 N13 C14 170.2(5) . . . . ?
O11 C12 N13 Re1 180.0(3) . . . . ?
C26 C12 N13 Re1 -2.7(7) . . . . ?
C12 N13 C14 C17 139.7(4) . . . . ?
Re1 N13 C14 C17 -47.9(6) . . . . ?
C12 N13 C14 C15 20.2(5) . . . . ?
Re1 N13 C14 C15 -167.4(3) . . . . ?
C12 N13 C14 C16 -95.9(5) . . . . ?
Re1 N13 C14 C16 76.4(5) . . . . ?
C12 O11 C15 C14 22.6(5) . . . . ?
N13 C14 C15 O11 -25.4(5) . . . . ?
C17 C14 C15 O11 -146.5(4) . . . . ?
C16 C14 C15 O11 87.4(5) . . . . ?
Re1 O21 C21 C26 -31.5(7) . . . . ?
Re1 O21 C21 C22 152.8(4) . . . . ?
O21 C21 C22 C23 178.9(5) . . . . ?
C26 C21 C22 C23 2.9(8) . . . . ?
O21 C21 C22 Cl22 -3.3(6) . . . . ?
C26 C21 C22 Cl22 -179.3(4) . . . . ?
C21 C22 C23 C24 -3.1(8) . . . . ?
Cl22 C22 C23 C24 179.2(4) . . . . ?
C22 C23 C24 C25 1.0(8) . . . . ?
C22 C23 C24 Cl24 -177.1(4) . . . . ?
C23 C24 C25 C26 1.1(8) . . . . ?
Cl24 C24 C25 C26 179.1(4) . . . . ?
O21 C21 C26 C25 -176.5(5) . . . . ?
C22 C21 C26 C25 -0.7(7) . . . . ?
O21 C21 C26 C12 2.2(8) . . . . ?
C22 C21 C26 C12 178.0(5) . . . . ?
C24 C25 C26 C21 -1.2(8) . . . . ?
C24 C25 C26 C12 -180.0(5) . . . . ?
N13 C12 C26 C21 15.1(8) . . . . ?
O11 C12 C26 C21 -167.6(4) . . . . ?
N13 C12 C26 C25 -166.1(5) . . . . ?
O11 C12 C26 C25 11.2(7) . . . . ?
Re1 O1 P1 C31 -50.1(4) . . . . ?
Re1 O1 P1 C41 72.4(4) . . . . ?
Re1 O1 P1 C51 -169.0(3) . . . . ?
O1 P1 C31 C36 -50.0(4) . . . . ?
C41 P1 C31 C36 -174.4(4) . . . . ?
C51 P1 C31 C36 69.0(4) . . . . ?
O1 P1 C31 C32 128.9(4) . . . . ?
C41 P1 C31 C32 4.5(5) . . . . ?
C51 P1 C31 C32 -112.1(4) . . . . ?
C36 C31 C32 C33 1.3(7) . . . . ?
P1 C31 C32 C33 -177.6(4) . . . . ?
C31 C32 C33 C34 -0.9(8) . . . . ?
C32 C33 C34 C35 -1.2(9) . . . . ?
C33 C34 C35 C36 3.1(9) . . . . ?
C34 C35 C36 C31 -2.7(8) . . . . ?
C32 C31 C36 C35 0.5(7) . . . . ?
P1 C31 C36 C35 179.4(4) . . . . ?
O1 P1 C41 C46 -59.0(4) . . . . ?
C31 P1 C41 C46 64.5(4) . . . . ?
C51 P1 C41 C46 -178.2(4) . . . . ?
O1 P1 C41 C42 123.7(4) . . . . ?
C31 P1 C41 C42 -112.8(4) . . . . ?
C51 P1 C41 C42 4.5(5) . . . . ?
C46 C41 C42 C43 1.3(7) . . . . ?
P1 C41 C42 C43 178.7(4) . . . . ?
C41 C42 C43 C44 -0.4(8) . . . . ?
C42 C43 C44 C45 -0.2(8) . . . . ?
C43 C44 C45 C46 -0.2(8) . . . . ?
C42 C41 C46 C45 -1.7(7) . . . . ?
P1 C41 C46 C45 -179.1(4) . . . . ?
C44 C45 C46 C41 1.2(8) . . . . ?
O1 P1 C51 C56 -47.8(5) . . . . ?
C31 P1 C51 C56 -168.3(4) . . . . ?
C41 P1 C51 C56 73.9(4) . . . . ?
O1 P1 C51 C52 137.0(4) . . . . ?
C31 P1 C51 C52 16.5(5) . . . . ?
C41 P1 C51 C52 -101.3(4) . . . . ?
C56 C51 C52 C53 1.0(8) . . . . ?
P1 C51 C52 C53 176.1(4) . . . . ?
C51 C52 C53 C54 -0.7(8) . . . . ?
C52 C53 C54 C55 0.2(9) . . . . ?
C53 C54 C55 C56 0.1(9) . . . . ?
C54 C55 C56 C51 0.3(8) . . . . ?
C52 C51 C56 C55 -0.8(8) . . . . ?
P1 C51 C56 C55 -176.0(4) . . . . ?
